data_4344905
loop_
_publ_author_name
'Kanazawa, Shoya'
'Ohira, Taishi'
'Goda, Shun'
'Hayakawa, Naoki'
'Tanikawa, Tomoharu'
'Hashizume, Daisuke'
'Ishida, Yutaka'
'Kawaguchi, Hiroyuki'
'Matsuo, Tsukasa'

_publ_section_title
;
 Synthesis and Structural Characterization of Lithium and Titanium
 Complexes Bearing a Bulky Aryloxide Ligand Based on a Rigid Fused-Ring
 s-Hydrindacene Skeleton.
;
_journal_issue 13
_journal_name_full 'Inorganic chemistry'
_journal_page_first 6643
_journal_page_last 6652
_journal_paper_doi 10.1021/acs.inorgchem.6b00762
_journal_volume 55
_journal_year 2016
_chemical_formula_moiety 'C48 H74 Cl2 O2 Ti'
_chemical_formula_sum 'C48 H74 Cl2 O2 Ti'
_chemical_formula_weight 801.92
_space_group_crystal_system monoclinic
_space_group_IT_number 14
_space_group_name_Hall '-P 2yn'
_space_group_name_H-M_alt 'P 1 21/n 1'
_symmetry_space_group_name_Hall '-P 2yn'
_symmetry_space_group_name_H-M 'P 1 21/n 1'
_atom_sites_solution_hydrogens geom
_atom_sites_solution_primary direct
_atom_sites_solution_secondary difmap
_cell_angle_alpha 90.0000
_cell_angle_beta 91.7150(17)
_cell_angle_gamma 90.0000
_cell_formula_units_Z 4
_cell_length_a 10.5148(12)
_cell_length_b 14.6106(18)
_cell_length_c 29.947(4)
_cell_measurement_reflns_used 11126
_cell_measurement_temperature 100
_cell_measurement_theta_max 30.98
_cell_measurement_theta_min 2.03
_cell_volume 4598.6(10)
_computing_cell_refinement CrystalClear
_computing_data_collection 'CrystalClear (Rigaku, ????)'
_computing_data_reduction CrystalClear
_computing_molecular_graphics 'CrystalStructure 4.2'
_computing_publication_material 'CrystalStructure 4.2 (Rigaku, 2015)'
_computing_structure_refinement 'SHELXL97 (Sheldrick, 2008)'
_computing_structure_solution 'SIR2004 (Burla, et al., 2005)'
_diffrn_ambient_temperature 100
_diffrn_detector_area_resol_mean 7.111
_diffrn_measured_fraction_theta_full 0.998
_diffrn_measured_fraction_theta_max 0.998
_diffrn_measurement_device_type 'Rigaku Saturn724'
_diffrn_measurement_method \w
_diffrn_radiation_type 'Mo K\a'
_diffrn_radiation_wavelength 0.71075
_diffrn_reflns_av_R_equivalents 0.0680
_diffrn_reflns_Laue_measured_fraction_full 0.998
_diffrn_reflns_Laue_measured_fraction_max 0.998
_diffrn_reflns_limit_h_max 13
_diffrn_reflns_limit_h_min -13
_diffrn_reflns_limit_k_max 18
_diffrn_reflns_limit_k_min -18
_diffrn_reflns_limit_l_max 38
_diffrn_reflns_limit_l_min -38
_diffrn_reflns_number 74453
_diffrn_reflns_point_group_measured_fraction_full 0.998
_diffrn_reflns_point_group_measured_fraction_max 0.998
_diffrn_reflns_theta_full 25.242
_diffrn_reflns_theta_max 27.500
_diffrn_reflns_theta_min 3.058
_diffrn_standards_number 0
_exptl_absorpt_coefficient_mu 0.337
_exptl_absorpt_correction_T_max 0.965
_exptl_absorpt_correction_T_min 0.936
_exptl_absorpt_correction_type numerical
_exptl_absorpt_process_details 'NUMABS (Rigaku, 1999)'
_exptl_crystal_colour red
_exptl_crystal_density_diffrn 1.158
_exptl_crystal_density_method 'not measured'
_exptl_crystal_description block
_exptl_crystal_F_000 1736.00
_exptl_crystal_size_max 0.229
_exptl_crystal_size_mid 0.128
_exptl_crystal_size_min 0.106
_refine_diff_density_max 0.36
_refine_diff_density_min -0.36
_refine_ls_extinction_method none
_refine_ls_goodness_of_fit_ref 1.145
_refine_ls_hydrogen_treatment constr
_refine_ls_number_parameters 494
_refine_ls_number_reflns 10546
_refine_ls_number_restraints 0
_refine_ls_R_factor_all 0.0668
_refine_ls_R_factor_gt 0.0586
_refine_ls_shift/su_max 0.001
_refine_ls_structure_factor_coef Fsqd
_refine_ls_weighting_details 'w = 1/[\s^2^(Fo^2^)+(0.0373P)^2^+4.1026P] where P=(Fo^2^+2Fc^2^)/3'
_refine_ls_weighting_scheme calc
_refine_ls_wR_factor_gt 0.1199
_refine_ls_wR_factor_ref 0.1241
_reflns_Friedel_coverage 0.000
_reflns_number_gt 9513
_reflns_number_total 10546
_reflns_threshold_expression F^2^>2.0\s(F^2^)
_cod_data_source_file ic6b00762_si_006.cif
_cod_data_source_block EMind-O2-TiCl2_022514
_cod_original_cell_volume 4598.7(10)
_cod_database_code 4344905
_shelxl_version_number 2013-4

loop_
_space_group_symop_id
_space_group_symop_operation_xyz
1 +X,+Y,+Z
2 1/2-X,1/2+Y,1/2-Z
3 -X,-Y,-Z
4 -1/2+X,-1/2-Y,-1/2+Z

loop_
_atom_site_label
_atom_site_type_symbol
_atom_site_fract_x
_atom_site_fract_y
_atom_site_fract_z
_atom_site_U_iso_or_equiv
_atom_site_adp_type
_atom_site_occupancy
_atom_site_site_symmetry_order
_atom_site_calc_flag
_atom_site_refinement_flags_posn
_atom_site_refinement_flags_adp
Ti1 Ti 0.35976(3) 1.04648(2) 0.90919(2) 0.01574(9) Uani 1 1 d . .
Cl1 Cl 0.49873(5) 1.12511(4) 0.95066(2) 0.02208(12) Uani 1 1 d . .
Cl2 Cl 0.17474(5) 1.11695(4) 0.91954(2) 0.02423(13) Uani 1 1 d . .
O1 O 0.36203(13) 0.93232(9) 0.92794(5) 0.0169(3) Uani 1 1 d . .
O2 O 0.39502(13) 1.05422(10) 0.85216(5) 0.0179(3) Uani 1 1 d . .
C1 C 0.37329(19) 0.84365(13) 0.94356(6) 0.0153(4) Uani 1 1 d . .
C2 C 0.48726(18) 0.79482(13) 0.93924(6) 0.0151(4) Uani 1 1 d . .
C3 C 0.60839(19) 0.82222(14) 0.91577(7) 0.0166(4) Uani 1 1 d . .
C4 C 0.68735(19) 0.73229(14) 0.91835(7) 0.0179(4) Uani 1 1 d . .
H4A H 0.6828 0.7006 0.8891 0.021 Uiso 1 1 calc R U
H4B H 0.7776 0.7465 0.9257 0.021 Uiso 1 1 calc R U
C5 C 0.63274(19) 0.66990(14) 0.95492(7) 0.0172(4) Uani 1 1 d . .
C6 C 0.49954(19) 0.70876(14) 0.95932(7) 0.0160(4) Uani 1 1 d . .
C7 C 0.39937(19) 0.66939(14) 0.98161(7) 0.0181(4) Uani 1 1 d . .
H7 H 0.4084 0.6105 0.9948 0.022 Uiso 1 1 calc R U
C8 C 0.28620(19) 0.71722(14) 0.98432(7) 0.0165(4) Uani 1 1 d . .
C9 C 0.16922(19) 0.68680(14) 1.00920(7) 0.0182(4) Uani 1 1 d . .
C10 C 0.0715(2) 0.76297(15) 0.99748(8) 0.0229(5) Uani 1 1 d . .
H10A H 0.0302 0.7840 1.0249 0.028 Uiso 1 1 calc R U
H10B H 0.0047 0.7387 0.9767 0.028 Uiso 1 1 calc R U
C11 C 0.14095(19) 0.84464(14) 0.97535(7) 0.0176(4) Uani 1 1 d . .
C12 C 0.27109(18) 0.80426(14) 0.96582(6) 0.0153(4) Uani 1 1 d . .
C13 C 0.6771(2) 0.90080(14) 0.94043(7) 0.0203(4) Uani 1 1 d . .
H13A H 0.6201 0.9536 0.9421 0.024 Uiso 1 1 calc R U
H13B H 0.7532 0.9180 0.9243 0.024 Uiso 1 1 calc R U
H13C H 0.7021 0.8810 0.9707 0.024 Uiso 1 1 calc R U
C14 C 0.5839(2) 0.84869(15) 0.86670(7) 0.0215(4) Uani 1 1 d . .
H14A H 0.5361 0.9062 0.8651 0.026 Uiso 1 1 calc R U
H14B H 0.5347 0.8003 0.8515 0.026 Uiso 1 1 calc R U
H14C H 0.6654 0.8565 0.8521 0.026 Uiso 1 1 calc R U
C15 C 0.7133(2) 0.68140(15) 0.99899(7) 0.0205(4) Uani 1 1 d . .
H15A H 0.7992 0.6564 0.9940 0.025 Uiso 1 1 calc R U
H15B H 0.7232 0.7478 1.0048 0.025 Uiso 1 1 calc R U
C16 C 0.6631(2) 0.63693(17) 1.04117(8) 0.0269(5) Uani 1 1 d . .
H16A H 0.6538 0.5709 1.0364 0.032 Uiso 1 1 calc R U
H16B H 0.5803 0.6634 1.0479 0.032 Uiso 1 1 calc R U
H16C H 0.7232 0.6480 1.0662 0.032 Uiso 1 1 calc R U
C17 C 0.6334(2) 0.56826(14) 0.94116(7) 0.0194(4) Uani 1 1 d . .
H17A H 0.7217 0.5509 0.9343 0.023 Uiso 1 1 calc R U
H17B H 0.6079 0.5312 0.9671 0.023 Uiso 1 1 calc R U
C18 C 0.5471(2) 0.54308(16) 0.90120(8) 0.0252(5) Uani 1 1 d . .
H18A H 0.5718 0.5786 0.8751 0.030 Uiso 1 1 calc R U
H18B H 0.4586 0.5569 0.9080 0.030 Uiso 1 1 calc R U
H18C H 0.5555 0.4776 0.8948 0.030 Uiso 1 1 calc R U
C19 C 0.2060(2) 0.68469(16) 1.05952(7) 0.0227(5) Uani 1 1 d . .
H19A H 0.2780 0.6417 1.0641 0.027 Uiso 1 1 calc R U
H19B H 0.2365 0.7463 1.0684 0.027 Uiso 1 1 calc R U
C20 C 0.1000(2) 0.65667(19) 1.09080(8) 0.0341(6) Uani 1 1 d . .
H20A H 0.0790 0.5920 1.0860 0.041 Uiso 1 1 calc R U
H20B H 0.0244 0.6942 1.0845 0.041 Uiso 1 1 calc R U
H20C H 0.1290 0.6659 1.1219 0.041 Uiso 1 1 calc R U
C21 C 0.1219(2) 0.59205(15) 0.99322(7) 0.0211(4) Uani 1 1 d . .
H21A H 0.1832 0.5451 1.0041 0.025 Uiso 1 1 calc R U
H21B H 0.0394 0.5793 1.0071 0.025 Uiso 1 1 calc R U
C22 C 0.1047(2) 0.58209(18) 0.94278(8) 0.0323(6) Uani 1 1 d . .
H22A H 0.1850 0.5963 0.9285 0.039 Uiso 1 1 calc R U
H22B H 0.0385 0.6244 0.9318 0.039 Uiso 1 1 calc R U
H22C H 0.0794 0.5191 0.9355 0.039 Uiso 1 1 calc R U
C23 C 0.1546(2) 0.92464(14) 1.00843(7) 0.0204(4) Uani 1 1 d . .
H23A H 0.0701 0.9446 1.0173 0.025 Uiso 1 1 calc R U
H23B H 0.1983 0.9756 0.9942 0.025 Uiso 1 1 calc R U
H23C H 0.2042 0.9047 1.0349 0.025 Uiso 1 1 calc R U
C24 C 0.0667(2) 0.87453(15) 0.93301(7) 0.0227(5) Uani 1 1 d . .
H24A H 0.1097 0.9267 0.9195 0.027 Uiso 1 1 calc R U
H24B H -0.0197 0.8924 0.9407 0.027 Uiso 1 1 calc R U
H24C H 0.0627 0.8236 0.9117 0.027 Uiso 1 1 calc R U
C25 C 0.42750(19) 1.04200(14) 0.80826(7) 0.0171(4) Uani 1 1 d . .
C26 C 0.53744(19) 1.08398(14) 0.79265(7) 0.0178(4) Uani 1 1 d . .
C27 C 0.6307(2) 1.14796(15) 0.81727(7) 0.0203(4) Uani 1 1 d . .
C28 C 0.7149(2) 1.18101(17) 0.77840(8) 0.0274(5) Uani 1 1 d . .
H28A H 0.6898 1.2437 0.7693 0.033 Uiso 1 1 calc R U
H28B H 0.8054 1.1822 0.7885 0.033 Uiso 1 1 calc R U
C29 C 0.6970(2) 1.11485(15) 0.73848(7) 0.0213(4) Uani 1 1 d . .
C30 C 0.57187(19) 1.06868(15) 0.74861(7) 0.0190(4) Uani 1 1 d . .
C31 C 0.4962(2) 1.01676(15) 0.71944(7) 0.0205(4) Uani 1 1 d . .
H31 H 0.5198 1.0077 0.6894 0.025 Uiso 1 1 calc R U
C32 C 0.3851(2) 0.97831(15) 0.73510(7) 0.0197(4) Uani 1 1 d . .
C33 C 0.2862(2) 0.92741(16) 0.70675(7) 0.0217(4) Uani 1 1 d . .
C34 C 0.1844(2) 0.90152(16) 0.74115(7) 0.0236(5) Uani 1 1 d . .
H34A H 0.1747 0.8342 0.7423 0.028 Uiso 1 1 calc R U
H34B H 0.1013 0.9284 0.7319 0.028 Uiso 1 1 calc R U
C35 C 0.22592(19) 0.93827(15) 0.78838(7) 0.0196(4) Uani 1 1 d . .
C36 C 0.34942(19) 0.98878(14) 0.77925(7) 0.0176(4) Uani 1 1 d . .
C37 C 0.5649(2) 1.23081(15) 0.83803(8) 0.0260(5) Uani 1 1 d . .
H37A H 0.5154 1.2106 0.8634 0.031 Uiso 1 1 calc R U
H37B H 0.5080 1.2595 0.8156 0.031 Uiso 1 1 calc R U
H37C H 0.6293 1.2752 0.8483 0.031 Uiso 1 1 calc R U
C38 C 0.7101(2) 1.09695(16) 0.85325(7) 0.0236(5) Uani 1 1 d . .
H38A H 0.7509 1.0437 0.8399 0.028 Uiso 1 1 calc R U
H38B H 0.6546 1.0766 0.8770 0.028 Uiso 1 1 calc R U
H38C H 0.7756 1.1380 0.8658 0.028 Uiso 1 1 calc R U
C39 C 0.6938(2) 1.16624(17) 0.69355(8) 0.0275(5) Uani 1 1 d . .
H39A H 0.7745 1.2006 0.6912 0.033 Uiso 1 1 calc R U
H39B H 0.6908 1.1204 0.6692 0.033 Uiso 1 1 calc R U
C40 C 0.5840(3) 1.2327(2) 0.68592(9) 0.0414(7) Uani 1 1 d . .
H40A H 0.5861 1.2791 0.7095 0.050 Uiso 1 1 calc R U
H40B H 0.5033 1.1993 0.6865 0.050 Uiso 1 1 calc R U
H40C H 0.5919 1.2625 0.6568 0.050 Uiso 1 1 calc R U
C41 C 0.8073(2) 1.04414(17) 0.73903(9) 0.0309(5) Uani 1 1 d . .
H41A H 0.8861 1.0767 0.7312 0.037 Uiso 1 1 calc R U
H41B H 0.8195 1.0216 0.7700 0.037 Uiso 1 1 calc R U
C42 C 0.7932(3) 0.96222(19) 0.70875(10) 0.0389(6) Uani 1 1 d . .
H42A H 0.7211 0.9250 0.7181 0.047 Uiso 1 1 calc R U
H42B H 0.8712 0.9256 0.7106 0.047 Uiso 1 1 calc R U
H42C H 0.7780 0.9828 0.6779 0.047 Uiso 1 1 calc R U
C43 C 0.2323(2) 0.99188(17) 0.66989(8) 0.0280(5) Uani 1 1 d . .
H43A H 0.2992 1.0020 0.6479 0.034 Uiso 1 1 calc R U
H43B H 0.1606 0.9604 0.6542 0.034 Uiso 1 1 calc R U
C44 C 0.1856(3) 1.08503(18) 0.68564(9) 0.0352(6) Uani 1 1 d . .
H44A H 0.2541 1.1159 0.7027 0.042 Uiso 1 1 calc R U
H44B H 0.1124 1.0766 0.7047 0.042 Uiso 1 1 calc R U
H44C H 0.1604 1.1224 0.6597 0.042 Uiso 1 1 calc R U
C45 C 0.3426(2) 0.84308(17) 0.68339(8) 0.0305(5) Uani 1 1 d . .
H45A H 0.2728 0.8113 0.6668 0.037 Uiso 1 1 calc R U
H45B H 0.4036 0.8648 0.6612 0.037 Uiso 1 1 calc R U
C46 C 0.4101(3) 0.77387(19) 0.71363(10) 0.0413(7) Uani 1 1 d . .
H46A H 0.4469 0.7255 0.6954 0.050 Uiso 1 1 calc R U
H46B H 0.3490 0.7470 0.7339 0.050 Uiso 1 1 calc R U
H46C H 0.4779 0.8045 0.7311 0.050 Uiso 1 1 calc R U
C47 C 0.1231(2) 1.00118(18) 0.80670(8) 0.0277(5) Uani 1 1 d . .
H47A H 0.1507 1.0240 0.8362 0.033 Uiso 1 1 calc R U
H47B H 0.0436 0.9668 0.8093 0.033 Uiso 1 1 calc R U
H47C H 0.1092 1.0529 0.7863 0.033 Uiso 1 1 calc R U
C48 C 0.2502(2) 0.85782(16) 0.82070(8) 0.0266(5) Uani 1 1 d . .
H48A H 0.2801 0.8814 0.8498 0.032 Uiso 1 1 calc R U
H48B H 0.3148 0.8172 0.8086 0.032 Uiso 1 1 calc R U
H48C H 0.1710 0.8236 0.8243 0.032 Uiso 1 1 calc R U

loop_
_atom_site_aniso_label
_atom_site_aniso_U_11
_atom_site_aniso_U_22
_atom_site_aniso_U_33
_atom_site_aniso_U_23
_atom_site_aniso_U_13
_atom_site_aniso_U_12
Ti1 0.01706(18) 0.01462(19) 0.01560(18) 0.00091(14) 0.00178(14) 0.00040(14)
Cl1 0.0242(3) 0.0215(3) 0.0205(3) -0.0033(2) -0.0009(2) -0.0017(2)
Cl2 0.0213(3) 0.0237(3) 0.0278(3) -0.0001(2) 0.0035(2) 0.0058(2)
O1 0.0160(7) 0.0165(7) 0.0183(7) 0.0020(6) 0.0015(5) 0.0004(6)
O2 0.0192(7) 0.0185(7) 0.0160(7) 0.0009(6) 0.0001(6) -0.0017(6)
C1 0.0174(10) 0.0144(9) 0.0140(9) 0.0017(7) -0.0002(7) 0.0004(8)
C2 0.0140(9) 0.0157(10) 0.0155(9) -0.0016(7) 0.0005(7) -0.0009(7)
C3 0.0142(9) 0.0192(10) 0.0165(10) 0.0005(8) 0.0014(7) -0.0002(8)
C4 0.0158(9) 0.0176(10) 0.0204(10) 0.0000(8) 0.0045(8) -0.0006(8)
C5 0.0160(10) 0.0172(10) 0.0186(10) 0.0006(8) 0.0027(8) 0.0014(8)
C6 0.0140(9) 0.0176(10) 0.0166(10) -0.0023(8) -0.0001(7) 0.0002(8)
C7 0.0198(10) 0.0133(10) 0.0212(10) 0.0000(8) 0.0024(8) -0.0002(8)
C8 0.0162(10) 0.0160(10) 0.0174(10) -0.0024(8) 0.0016(8) -0.0018(8)
C9 0.0163(10) 0.0166(10) 0.0220(10) -0.0002(8) 0.0044(8) -0.0022(8)
C10 0.0163(10) 0.0212(11) 0.0317(12) 0.0015(9) 0.0068(9) 0.0001(8)
C11 0.0147(9) 0.0160(10) 0.0224(10) -0.0007(8) 0.0042(8) -0.0019(8)
C12 0.0145(9) 0.0176(10) 0.0140(9) -0.0027(7) 0.0012(7) -0.0019(8)
C13 0.0152(10) 0.0192(10) 0.0265(11) 0.0007(9) 0.0034(8) -0.0019(8)
C14 0.0202(10) 0.0242(11) 0.0202(11) 0.0026(9) 0.0050(8) 0.0033(9)
C15 0.0183(10) 0.0206(11) 0.0225(11) -0.0001(8) -0.0015(8) 0.0011(8)
C16 0.0292(12) 0.0290(12) 0.0223(11) 0.0032(9) -0.0011(9) 0.0034(10)
C17 0.0174(10) 0.0168(10) 0.0239(11) 0.0006(8) 0.0001(8) 0.0025(8)
C18 0.0289(12) 0.0211(11) 0.0256(12) -0.0041(9) 0.0005(9) 0.0000(9)
C19 0.0229(11) 0.0244(11) 0.0210(11) -0.0004(9) 0.0035(9) -0.0041(9)
C20 0.0331(13) 0.0455(16) 0.0240(12) 0.0030(11) 0.0069(10) -0.0114(12)
C21 0.0180(10) 0.0210(11) 0.0244(11) -0.0017(9) 0.0032(8) -0.0035(8)
C22 0.0341(13) 0.0341(14) 0.0288(13) -0.0073(10) 0.0018(10) -0.0124(11)
C23 0.0207(10) 0.0191(10) 0.0216(11) -0.0015(8) 0.0036(8) 0.0021(8)
C24 0.0170(10) 0.0250(11) 0.0260(11) 0.0007(9) -0.0004(8) -0.0009(9)
C25 0.0185(10) 0.0184(10) 0.0145(10) 0.0022(8) 0.0010(8) 0.0021(8)
C26 0.0171(10) 0.0173(10) 0.0191(10) 0.0042(8) -0.0008(8) 0.0006(8)
C27 0.0200(10) 0.0223(11) 0.0187(10) 0.0028(8) 0.0010(8) -0.0060(8)
C28 0.0257(12) 0.0321(13) 0.0247(12) 0.0026(10) 0.0026(9) -0.0106(10)
C29 0.0183(10) 0.0238(11) 0.0221(11) 0.0045(9) 0.0042(8) 0.0000(9)
C30 0.0157(10) 0.0205(10) 0.0210(10) 0.0040(8) 0.0017(8) 0.0015(8)
C31 0.0194(10) 0.0257(11) 0.0167(10) 0.0022(8) 0.0027(8) 0.0014(9)
C32 0.0189(10) 0.0214(11) 0.0186(10) 0.0007(8) -0.0005(8) 0.0011(8)
C33 0.0202(10) 0.0276(12) 0.0172(10) -0.0024(9) 0.0001(8) -0.0009(9)
C34 0.0193(10) 0.0310(12) 0.0203(11) -0.0027(9) -0.0021(8) -0.0041(9)
C35 0.0154(10) 0.0244(11) 0.0191(10) -0.0014(8) 0.0000(8) -0.0035(8)
C36 0.0155(10) 0.0185(10) 0.0187(10) 0.0023(8) -0.0007(8) 0.0012(8)
C37 0.0307(12) 0.0219(11) 0.0256(12) 0.0018(9) 0.0005(9) -0.0045(10)
C38 0.0193(10) 0.0291(12) 0.0222(11) 0.0025(9) -0.0022(8) -0.0038(9)
C39 0.0251(12) 0.0328(13) 0.0249(12) 0.0065(10) 0.0056(9) -0.0026(10)
C40 0.0407(15) 0.0454(17) 0.0383(15) 0.0209(13) 0.0076(12) 0.0086(13)
C41 0.0199(11) 0.0343(14) 0.0387(14) 0.0061(11) 0.0049(10) 0.0028(10)
C42 0.0307(14) 0.0354(15) 0.0512(17) 0.0002(12) 0.0086(12) 0.0037(11)
C43 0.0283(12) 0.0358(13) 0.0195(11) 0.0005(10) -0.0060(9) -0.0020(10)
C44 0.0356(14) 0.0359(14) 0.0335(14) 0.0021(11) -0.0100(11) 0.0029(11)
C45 0.0310(13) 0.0310(13) 0.0297(13) -0.0075(10) 0.0032(10) -0.0038(10)
C46 0.0388(15) 0.0317(14) 0.0534(18) -0.0064(13) 0.0028(13) 0.0069(12)
C47 0.0178(11) 0.0390(14) 0.0261(12) -0.0050(10) 0.0002(9) 0.0003(10)
C48 0.0273(12) 0.0285(12) 0.0239(12) 0.0014(9) -0.0011(9) -0.0102(10)

loop_
_atom_type_symbol
_atom_type_description
_atom_type_scat_dispersion_real
_atom_type_scat_dispersion_imag
_atom_type_scat_source
C C 0.0033 0.0016
;
International Tables for Crystallography
(Vol. C, Tables 4.2.6.8 and 6.1.1.4)
;
H H 0.0000 0.0000
;
International Tables for Crystallography
(Vol. C, Table 6.1.1.4)
;
Cl Cl 0.1484 0.1585
;
International Tables for Crystallography
(Vol. C, Tables 4.2.6.8 and 6.1.1.4)
;
O O 0.0106 0.0060
;
International Tables for Crystallography
(Vol. C, Tables 4.2.6.8 and 6.1.1.4)
;
Ti Ti 0.2776 0.4457
;
International Tables for Crystallography
(Vol. C, Tables 4.2.6.8 and 6.1.1.4)
;

loop_
_geom_angle_atom_site_label_1
_geom_angle_atom_site_label_2
_geom_angle_atom_site_label_3
_geom_angle
O1 Ti1 O2 111.64(7)
O1 Ti1 Cl1 108.11(5)
O2 Ti1 Cl1 110.88(5)
O1 Ti1 Cl2 113.37(5)
O2 Ti1 Cl2 108.34(5)
Cl1 Ti1 Cl2 104.27(3)
C1 O1 Ti1 175.71(13)
C25 O2 Ti1 168.66(14)
O1 C1 C2 120.67(17)
O1 C1 C12 119.08(17)
C2 C1 C12 120.18(18)
C6 C2 C1 119.05(18)
C6 C2 C3 111.49(17)
C1 C2 C3 129.45(18)
C2 C3 C14 112.89(17)
C2 C3 C13 111.24(16)
C14 C3 C13 109.61(17)
C2 C3 C4 101.96(16)
C14 C3 C4 109.55(17)
C13 C3 C4 111.42(17)
C5 C4 C3 108.89(16)
C5 C4 H4A 109.9
C3 C4 H4A 109.9
C5 C4 H4B 109.9
C3 C4 H4B 109.9
H4A C4 H4B 108.3
C6 C5 C17 113.22(17)
C6 C5 C4 101.74(16)
C17 C5 C4 111.92(17)
C6 C5 C15 111.43(17)
C17 C5 C15 108.93(17)
C4 C5 C15 109.43(17)
C7 C6 C2 121.17(18)
C7 C6 C5 126.94(19)
C2 C6 C5 111.84(17)
C8 C7 C6 119.01(19)
C8 C7 H7 120.5
C6 C7 H7 120.5
C7 C8 C12 121.65(19)
C7 C8 C9 126.13(19)
C12 C8 C9 112.11(17)
C8 C9 C21 111.60(17)
C8 C9 C19 107.51(17)
C21 C9 C19 110.71(17)
C8 C9 C10 102.70(16)
C21 C9 C10 111.66(17)
C19 C9 C10 112.35(18)
C9 C10 C11 109.30(17)
C9 C10 H10A 109.8
C11 C10 H10A 109.8
C9 C10 H10B 109.8
C11 C10 H10B 109.8
H10A C10 H10B 108.3
C12 C11 C24 113.14(17)
C12 C11 C23 110.36(17)
C24 C11 C23 110.63(18)
C12 C11 C10 102.60(16)
C24 C11 C10 109.67(17)
C23 C11 C10 110.16(17)
C8 C12 C1 118.86(18)
C8 C12 C11 111.75(17)
C1 C12 C11 129.33(18)
C3 C13 H13A 109.5
C3 C13 H13B 109.5
H13A C13 H13B 109.5
C3 C13 H13C 109.5
H13A C13 H13C 109.5
H13B C13 H13C 109.5
C3 C14 H14A 109.5
C3 C14 H14B 109.5
H14A C14 H14B 109.5
C3 C14 H14C 109.5
H14A C14 H14C 109.5
H14B C14 H14C 109.5
C16 C15 C5 117.58(18)
C16 C15 H15A 107.9
C5 C15 H15A 107.9
C16 C15 H15B 107.9
C5 C15 H15B 107.9
H15A C15 H15B 107.2
C15 C16 H16A 109.5
C15 C16 H16B 109.5
H16A C16 H16B 109.5
C15 C16 H16C 109.5
H16A C16 H16C 109.5
H16B C16 H16C 109.5
C18 C17 C5 115.78(18)
C18 C17 H17A 108.3
C5 C17 H17A 108.3
C18 C17 H17B 108.3
C5 C17 H17B 108.3
H17A C17 H17B 107.4
C17 C18 H18A 109.5
C17 C18 H18B 109.5
H18A C18 H18B 109.5
C17 C18 H18C 109.5
H18A C18 H18C 109.5
H18B C18 H18C 109.5
C20 C19 C9 115.88(19)
C20 C19 H19A 108.3
C9 C19 H19A 108.3
C20 C19 H19B 108.3
C9 C19 H19B 108.3
H19A C19 H19B 107.4
C19 C20 H20A 109.5
C19 C20 H20B 109.5
H20A C20 H20B 109.5
C19 C20 H20C 109.5
H20A C20 H20C 109.5
H20B C20 H20C 109.5
C22 C21 C9 114.90(19)
C22 C21 H21A 108.5
C9 C21 H21A 108.5
C22 C21 H21B 108.5
C9 C21 H21B 108.5
H21A C21 H21B 107.5
C21 C22 H22A 109.5
C21 C22 H22B 109.5
H22A C22 H22B 109.5
C21 C22 H22C 109.5
H22A C22 H22C 109.5
H22B C22 H22C 109.5
C11 C23 H23A 109.5
C11 C23 H23B 109.5
H23A C23 H23B 109.5
C11 C23 H23C 109.5
H23A C23 H23C 109.5
H23B C23 H23C 109.5
C11 C24 H24A 109.5
C11 C24 H24B 109.5
H24A C24 H24B 109.5
C11 C24 H24C 109.5
H24A C24 H24C 109.5
H24B C24 H24C 109.5
O2 C25 C26 119.42(18)
O2 C25 C36 120.12(18)
C26 C25 C36 120.45(19)
C30 C26 C25 119.00(19)
C30 C26 C27 111.89(18)
C25 C26 C27 129.11(19)
C26 C27 C37 112.77(18)
C26 C27 C38 111.66(18)
C37 C27 C38 109.93(18)
C26 C27 C28 101.51(17)
C37 C27 C28 109.32(18)
C38 C27 C28 111.40(18)
C29 C28 C27 108.99(18)
C29 C28 H28A 109.9
C27 C28 H28A 109.9
C29 C28 H28B 109.9
C27 C28 H28B 109.9
H28A C28 H28B 108.3
C30 C29 C39 113.27(18)
C30 C29 C28 102.10(17)
C39 C29 C28 111.72(19)
C30 C29 C41 110.72(18)
C39 C29 C41 109.29(18)
C28 C29 C41 109.55(19)
C31 C30 C26 121.43(19)
C31 C30 C29 126.94(19)
C26 C30 C29 111.63(19)
C30 C31 C32 118.67(19)
C30 C31 H31 120.7
C32 C31 H31 120.7
C31 C32 C36 121.9(2)
C31 C32 C33 125.32(19)
C36 C32 C33 112.64(18)
C32 C33 C45 112.23(18)
C32 C33 C43 109.35(19)
C45 C33 C43 107.47(18)
C32 C33 C34 102.87(17)
C45 C33 C34 112.81(19)
C43 C33 C34 112.12(18)
C33 C34 C35 109.68(17)
C33 C34 H34A 109.7
C35 C34 H34A 109.7
C33 C34 H34B 109.7
C35 C34 H34B 109.7
H34A C34 H34B 108.2
C36 C35 C47 112.79(18)
C36 C35 C48 110.87(17)
C47 C35 C48 109.76(18)
C36 C35 C34 102.74(17)
C47 C35 C34 110.41(18)
C48 C35 C34 110.08(18)
C32 C36 C25 118.45(19)
C32 C36 C35 111.82(18)
C25 C36 C35 129.73(18)
C27 C37 H37A 109.5
C27 C37 H37B 109.5
H37A C37 H37B 109.5
C27 C37 H37C 109.5
H37A C37 H37C 109.5
H37B C37 H37C 109.5
C27 C38 H38A 109.5
C27 C38 H38B 109.5
H38A C38 H38B 109.5
C27 C38 H38C 109.5
H38A C38 H38C 109.5
H38B C38 H38C 109.5
C40 C39 C29 116.04(19)
C40 C39 H39A 108.3
C29 C39 H39A 108.3
C40 C39 H39B 108.3
C29 C39 H39B 108.3
H39A C39 H39B 107.4
C39 C40 H40A 109.5
C39 C40 H40B 109.5
H40A C40 H40B 109.5
C39 C40 H40C 109.5
H40A C40 H40C 109.5
H40B C40 H40C 109.5
C42 C41 C29 117.5(2)
C42 C41 H41A 107.9
C29 C41 H41A 107.9
C42 C41 H41B 107.9
C29 C41 H41B 107.9
H41A C41 H41B 107.2
C41 C42 H42A 109.5
C41 C42 H42B 109.5
H42A C42 H42B 109.5
C41 C42 H42C 109.5
H42A C42 H42C 109.5
H42B C42 H42C 109.5
C44 C43 C33 115.91(19)
C44 C43 H43A 108.3
C33 C43 H43A 108.3
C44 C43 H43B 108.3
C33 C43 H43B 108.3
H43A C43 H43B 107.4
C43 C44 H44A 109.5
C43 C44 H44B 109.5
H44A C44 H44B 109.5
C43 C44 H44C 109.5
H44A C44 H44C 109.5
H44B C44 H44C 109.5
C46 C45 C33 116.1(2)
C46 C45 H45A 108.3
C33 C45 H45A 108.3
C46 C45 H45B 108.3
C33 C45 H45B 108.3
H45A C45 H45B 107.4
C45 C46 H46A 109.5
C45 C46 H46B 109.5
H46A C46 H46B 109.5
C45 C46 H46C 109.5
H46A C46 H46C 109.5
H46B C46 H46C 109.5
C35 C47 H47A 109.5
C35 C47 H47B 109.5
H47A C47 H47B 109.5
C35 C47 H47C 109.5
H47A C47 H47C 109.5
H47B C47 H47C 109.5
C35 C48 H48A 109.5
C35 C48 H48B 109.5
H48A C48 H48B 109.5
C35 C48 H48C 109.5
H48A C48 H48C 109.5
H48B C48 H48C 109.5

loop_
_geom_bond_atom_site_label_1
_geom_bond_atom_site_label_2
_geom_bond_distance
Ti1 O1 1.7599(14)
Ti1 O2 1.7621(15)
Ti1 Cl1 2.2110(6)
Ti1 Cl2 2.2310(7)
O1 C1 1.381(2)
O2 C25 1.380(2)
C1 C2 1.404(3)
C1 C12 1.405(3)
C2 C6 1.398(3)
C2 C3 1.526(3)
C3 C14 1.534(3)
C3 C13 1.534(3)
C3 C4 1.555(3)
C4 C5 1.549(3)
C4 H4A 0.9900
C4 H4B 0.9900
C5 C6 1.521(3)
C5 C17 1.541(3)
C5 C15 1.556(3)
C6 C7 1.388(3)
C7 C8 1.384(3)
C7 H7 0.9500
C8 C12 1.394(3)
C8 C9 1.523(3)
C9 C21 1.542(3)
C9 C19 1.545(3)
C9 C10 1.548(3)
C10 C11 1.557(3)
C10 H10A 0.9900
C10 H10B 0.9900
C11 C12 1.525(3)
C11 C24 1.533(3)
C11 C23 1.536(3)
C13 H13A 0.9800
C13 H13B 0.9800
C13 H13C 0.9800
C14 H14A 0.9800
C14 H14B 0.9800
C14 H14C 0.9800
C15 C16 1.528(3)
C15 H15A 0.9900
C15 H15B 0.9900
C16 H16A 0.9800
C16 H16B 0.9800
C16 H16C 0.9800
C17 C18 1.525(3)
C17 H17A 0.9900
C17 H17B 0.9900
C18 H18A 0.9800
C18 H18B 0.9800
C18 H18C 0.9800
C19 C20 1.532(3)
C19 H19A 0.9900
C19 H19B 0.9900
C20 H20A 0.9800
C20 H20B 0.9800
C20 H20C 0.9800
C21 C22 1.523(3)
C21 H21A 0.9900
C21 H21B 0.9900
C22 H22A 0.9800
C22 H22B 0.9800
C22 H22C 0.9800
C23 H23A 0.9800
C23 H23B 0.9800
C23 H23C 0.9800
C24 H24A 0.9800
C24 H24B 0.9800
C24 H24C 0.9800
C25 C26 1.401(3)
C25 C36 1.411(3)
C26 C30 1.396(3)
C26 C27 1.528(3)
C27 C37 1.535(3)
C27 C38 1.536(3)
C27 C28 1.560(3)
C28 C29 1.544(3)
C28 H28A 0.9900
C28 H28B 0.9900
C29 C30 1.517(3)
C29 C39 1.540(3)
C29 C41 1.553(3)
C30 C31 1.390(3)
C31 C32 1.390(3)
C31 H31 0.9500
C32 C36 1.394(3)
C32 C33 1.518(3)
C33 C45 1.544(3)
C33 C43 1.546(3)
C33 C34 1.554(3)
C34 C35 1.563(3)
C34 H34A 0.9900
C34 H34B 0.9900
C35 C36 1.525(3)
C35 C47 1.533(3)
C35 C48 1.539(3)
C37 H37A 0.9800
C37 H37B 0.9800
C37 H37C 0.9800
C38 H38A 0.9800
C38 H38B 0.9800
C38 H38C 0.9800
C39 C40 1.521(3)
C39 H39A 0.9900
C39 H39B 0.9900
C40 H40A 0.9800
C40 H40B 0.9800
C40 H40C 0.9800
C41 C42 1.506(4)
C41 H41A 0.9900
C41 H41B 0.9900
C42 H42A 0.9800
C42 H42B 0.9800
C42 H42C 0.9800
C43 C44 1.526(4)
C43 H43A 0.9900
C43 H43B 0.9900
C44 H44A 0.9800
C44 H44B 0.9800
C44 H44C 0.9800
C45 C46 1.519(4)
C45 H45A 0.9900
C45 H45B 0.9900
C46 H46A 0.9800
C46 H46B 0.9800
C46 H46C 0.9800
C47 H47A 0.9800
C47 H47B 0.9800
C47 H47C 0.9800
C48 H48A 0.9800
C48 H48B 0.9800
C48 H48C 0.9800

loop_
_geom_torsion_atom_site_label_1
_geom_torsion_atom_site_label_2
_geom_torsion_atom_site_label_3
_geom_torsion_atom_site_label_4
_geom_torsion
O1 Ti1 O2 C25 -6.6(7)
Cl1 Ti1 O2 C25 114.0(7)
Cl2 Ti1 O2 C25 -132.1(7)
O1 C1 C2 C6 173.71(17)
C12 C1 C2 C6 -3.2(3)
O1 C1 C2 C3 -4.7(3)
C12 C1 C2 C3 178.32(19)
C6 C2 C3 C14 126.27(19)
C1 C2 C3 C14 -55.2(3)
C6 C2 C3 C13 -110.0(2)
C1 C2 C3 C13 68.5(3)
C6 C2 C3 C4 8.8(2)
C1 C2 C3 C4 -172.6(2)
C2 C3 C4 C5 -18.2(2)
C14 C3 C4 C5 -138.01(18)
C13 C3 C4 C5 100.54(19)
C3 C4 C5 C6 20.3(2)
C3 C4 C5 C17 141.48(17)
C3 C4 C5 C15 -97.68(19)
C1 C2 C6 C7 2.9(3)
C3 C2 C6 C7 -178.38(18)
C1 C2 C6 C5 -174.70(18)
C3 C2 C6 C5 4.0(2)
C17 C5 C6 C7 47.3(3)
C4 C5 C6 C7 167.6(2)
C15 C5 C6 C7 -75.9(3)
C17 C5 C6 C2 -135.26(18)
C4 C5 C6 C2 -15.0(2)
C15 C5 C6 C2 101.5(2)
C2 C6 C7 C8 -0.9(3)
C5 C6 C7 C8 176.37(19)
C6 C7 C8 C12 -0.9(3)
C6 C7 C8 C9 -176.90(19)
C7 C8 C9 C21 -56.2(3)
C12 C8 C9 C21 127.54(19)
C7 C8 C9 C19 65.4(3)
C12 C8 C9 C19 -110.9(2)
C7 C8 C9 C10 -175.9(2)
C12 C8 C9 C10 7.8(2)
C8 C9 C10 C11 -12.1(2)
C21 C9 C10 C11 -131.82(18)
C19 C9 C10 C11 103.1(2)
C9 C10 C11 C12 11.9(2)
C9 C10 C11 C24 132.40(19)
C9 C10 C11 C23 -105.6(2)
C7 C8 C12 C1 0.6(3)
C9 C8 C12 C1 177.06(17)
C7 C8 C12 C11 -176.91(18)
C9 C8 C12 C11 -0.4(2)
O1 C1 C12 C8 -175.46(17)
C2 C1 C12 C8 1.5(3)
O1 C1 C12 C11 1.5(3)
C2 C1 C12 C11 178.51(19)
C24 C11 C12 C8 -125.20(19)
C23 C11 C12 C8 110.2(2)
C10 C11 C12 C8 -7.1(2)
C24 C11 C12 C1 57.7(3)
C23 C11 C12 C1 -66.9(3)
C10 C11 C12 C1 175.7(2)
C6 C5 C15 C16 59.1(2)
C17 C5 C15 C16 -66.5(2)
C4 C5 C15 C16 170.86(18)
C6 C5 C17 C18 49.1(2)
C4 C5 C17 C18 -65.2(2)
C15 C5 C17 C18 173.71(18)
C8 C9 C19 C20 179.26(19)
C21 C9 C19 C20 -58.6(3)
C10 C9 C19 C20 67.0(3)
C8 C9 C21 C22 -50.3(3)
C19 C9 C21 C22 -170.03(19)
C10 C9 C21 C22 64.0(2)
Ti1 O2 C25 C26 -113.8(7)
Ti1 O2 C25 C36 67.1(7)
O2 C25 C26 C30 177.83(18)
C36 C25 C26 C30 -3.1(3)
O2 C25 C26 C27 -2.7(3)
C36 C25 C26 C27 176.4(2)
C30 C26 C27 C37 125.54(19)
C25 C26 C27 C37 -54.0(3)
C30 C26 C27 C38 -110.1(2)
C25 C26 C27 C38 70.4(3)
C30 C26 C27 C28 8.7(2)
C25 C26 C27 C28 -170.9(2)
C26 C27 C28 C29 -17.7(2)
C37 C27 C28 C29 -137.08(19)
C38 C27 C28 C29 101.2(2)
C27 C28 C29 C30 19.8(2)
C27 C28 C29 C39 141.18(19)
C27 C28 C29 C41 -97.6(2)
C25 C26 C30 C31 3.3(3)
C27 C26 C30 C31 -176.25(19)
C25 C26 C30 C29 -176.64(18)
C27 C26 C30 C29 3.8(2)
C39 C29 C30 C31 45.2(3)
C28 C29 C30 C31 165.5(2)
C41 C29 C30 C31 -78.0(3)
C39 C29 C30 C26 -134.8(2)
C28 C29 C30 C26 -14.6(2)
C41 C29 C30 C26 102.0(2)
C26 C30 C31 C32 -1.1(3)
C29 C30 C31 C32 178.9(2)
C30 C31 C32 C36 -1.4(3)
C30 C31 C32 C33 174.1(2)
C31 C32 C33 C45 59.2(3)
C36 C32 C33 C45 -125.0(2)
C31 C32 C33 C43 -60.0(3)
C36 C32 C33 C43 115.9(2)
C31 C32 C33 C34 -179.3(2)
C36 C32 C33 C34 -3.5(2)
C32 C33 C34 C35 0.3(2)
C45 C33 C34 C35 121.5(2)
C43 C33 C34 C35 -117.0(2)
C33 C34 C35 C36 2.5(2)
C33 C34 C35 C47 123.0(2)
C33 C34 C35 C48 -115.6(2)
C31 C32 C36 C25 1.6(3)
C33 C32 C36 C25 -174.40(18)
C31 C32 C36 C35 -178.57(19)
C33 C32 C36 C35 5.4(3)
O2 C25 C36 C32 179.75(18)
C26 C25 C36 C32 0.7(3)
O2 C25 C36 C35 0.0(3)
C26 C25 C36 C35 -179.1(2)
C47 C35 C36 C32 -123.6(2)
C48 C35 C36 C32 112.8(2)
C34 C35 C36 C32 -4.8(2)
C47 C35 C36 C25 56.2(3)
C48 C35 C36 C25 -67.4(3)
C34 C35 C36 C25 175.0(2)
C30 C29 C39 C40 51.1(3)
C28 C29 C39 C40 -63.6(3)
C41 C29 C39 C40 175.0(2)
C30 C29 C41 C42 55.7(3)
C39 C29 C41 C42 -69.7(3)
C28 C29 C41 C42 167.6(2)
C32 C33 C43 C44 -51.1(3)
C45 C33 C43 C44 -173.1(2)
C34 C33 C43 C44 62.4(3)
C32 C33 C45 C46 55.2(3)
C43 C33 C45 C46 175.5(2)
C34 C33 C45 C46 -60.4(3)
